data_7245944
loop_
_publ_author_name
'Rozwadowski, Tomasz'
'Noda, Hiroshi'
'Kolek, &#x141;ukasz'
'Ito, Mizuki'
'Yamamura, Yasuhisa'
'Saitoh, Hideki'
'Saito, Kazuya'

_publ_section_title
;
 Molecular dynamics and kinetics of isothermal cold crystallization with
 tunable dimensionality in a molecular glass former,
 5'-(2,3-difluorophenyl)-2'-ethoxy-4-pentyloxy-2,3-difluorotolane.
;
_journal_issue 1
_journal_name_full 'Physical chemistry chemical physics : PCCP'
_journal_page_first 724
_journal_page_last 735
_journal_paper_doi 10.1039/d2cp03638j
_journal_volume 25
_journal_year 2022
_chemical_formula_iupac 'C27 H24 F4 O2'
_chemical_formula_moiety 'C27 H24 F4 O2'
_chemical_formula_sum 'C27 H24 F4 O2'
_chemical_formula_weight 456.46
_chemical_name_common
;
5'-(2,3-difluorophenyl)-2'-ethoxy-4-pentyloxy-2,3-difluorotolane
;
_chemical_name_systematic 3'-((2,3-difluoro-4-(pentyloxy)phenyl)ethynyl)-4'-ethoxy-2,3-difluoro-1,1'-biphenyl
_space_group_crystal_system monoclinic
_space_group_IT_number 14
_space_group_name_Hall '-P 2yn'
_space_group_name_H-M_alt 'P 1 21/n 1'
_atom_sites_solution_hydrogens difmap
_atom_sites_solution_primary direct
_atom_sites_solution_secondary difmap
_audit_update_record
;
2022-04-06 deposited with the CCDC.	2022-12-01 downloaded from the CCDC.
;
_cell_angle_alpha 90
_cell_angle_beta 99.2084(5)
_cell_angle_gamma 90
_cell_formula_units_Z 4
_cell_length_a 7.7001(2)
_cell_length_b 26.8744(7)
_cell_length_c 11.3043(3)
_cell_measurement_reflns_used 9242
_cell_measurement_temperature 295.(2)
_cell_measurement_theta_max 25.68
_cell_measurement_theta_min 2.68
_cell_volume 2309.12(10)
_computing_cell_refinement 'Bruker SMART'
_computing_data_collection 'Bruker SMART'
_computing_data_reduction 'Bruker SAINT'
_computing_molecular_graphics 'Bruker SHELXTL'
_computing_publication_material 'Bruker SHELXTL'
_computing_structure_refinement 'SHELXL-2018/3 (Sheldrick, 2018)'
_computing_structure_solution 'XS, VERSION 2013/1'
_diffrn_ambient_temperature 295.(2)
_diffrn_detector_area_resol_mean 8.366
_diffrn_measured_fraction_theta_full 1.000
_diffrn_measured_fraction_theta_max 1.000
_diffrn_measurement_device_type 'Bruker Smart Apex'
_diffrn_measurement_method 'phi and omega scans'
_diffrn_radiation_monochromator graphite
_diffrn_radiation_type MoK\a
_diffrn_radiation_wavelength 0.71073
_diffrn_reflns_av_R_equivalents 0.0254
_diffrn_reflns_av_unetI/netI 0.0217
_diffrn_reflns_limit_h_max 9
_diffrn_reflns_limit_h_min -9
_diffrn_reflns_limit_k_max 33
_diffrn_reflns_limit_k_min -33
_diffrn_reflns_limit_l_max 14
_diffrn_reflns_limit_l_min -14
_diffrn_reflns_number 28323
_diffrn_reflns_theta_full 26.38
_diffrn_reflns_theta_max 26.38
_diffrn_reflns_theta_min 1.51
_diffrn_source 'sealed X-ray tube'
_diffrn_source_type 'Bruker Smart Apex'
_exptl_absorpt_coefficient_mu 0.103
_exptl_absorpt_correction_T_max 0.98
_exptl_absorpt_correction_T_min 0.89
_exptl_absorpt_correction_type multi-scan
_exptl_absorpt_process_details 'SADABS V2016/2 (Bruker AXS Inc.)'
_exptl_crystal_colour colourless
_exptl_crystal_density_diffrn 1.313
_exptl_crystal_density_method 'not measured'
_exptl_crystal_description prism
_exptl_crystal_F_000 952
_exptl_crystal_recrystallization_method 'Re-crystallisation from solvent: ethanol'
_exptl_crystal_size_max 0.37
_exptl_crystal_size_mid 0.24
_exptl_crystal_size_min 0.20
_refine_diff_density_max 0.169
_refine_diff_density_min -0.205
_refine_ls_extinction_coef 0.0046(11)
_refine_ls_extinction_method 'SHELXL-2018/3 (Sheldrick 2018)'
_refine_ls_goodness_of_fit_ref 1.046
_refine_ls_hydrogen_treatment refall
_refine_ls_matrix_type full
_refine_ls_number_constraints 0
_refine_ls_number_parameters 395
_refine_ls_number_reflns 4722
_refine_ls_number_restraints 0
_refine_ls_restrained_S_all 1.046
_refine_ls_R_factor_all 0.0539
_refine_ls_R_factor_gt 0.0421
_refine_ls_shift/su_max 0.000
_refine_ls_shift/su_mean 0.000
_refine_ls_structure_factor_coef Fsqd
_refine_ls_weighting_details 'w=1/[\s^2^(Fo^2^)+(0.0632P)^2^+0.3020P] where P=(Fo^2^+2Fc^2^)/3'
_refine_ls_weighting_scheme calc
_refine_ls_wR_factor_gt 0.1150
_refine_ls_wR_factor_ref 0.1262
_reflns_number_gt 3631
_reflns_number_total 4722
_reflns_threshold_expression 'I > 2\s(I)'
_cod_data_source_file d2cp03638j2.cif
_cod_data_source_block DFP25DFT
_cod_depositor_comments
;
The following automatic conversions were performed:

data item '_exptl_absorpt_correction_type' value 'Multi-Scan' was
changed to 'multi-scan' in accordance with the
/home/data/users/saulius/crontab/automatic-downloads/rss-feeds/RSC/lib/dictionaries/cif_core.dic
dictionary named 'cif_core.dic' version 2.4.2 last updated on
2011-04-26.

Automatic conversion script
Id: cif_fix_values 7556 2019-12-06 15:28:31Z antanas 

 Adding full bibliography for 7245944.cif.
;
_cod_database_code 7245944

loop_
_space_group_symop_operation_xyz
'x, y, z'
'-x+1/2, y+1/2, -z+1/2'
'-x, -y, -z'
'x-1/2, -y-1/2, z-1/2'

loop_
_atom_site_type_symbol
_atom_site_label
_atom_site_fract_x
_atom_site_fract_y
_atom_site_fract_z
_atom_site_U_iso_or_equiv
_atom_site_adp_type
_atom_site_calc_flag
_atom_site_refinement_flags_adp
_atom_site_refinement_flags_occupancy
_atom_site_refinement_flags_posn
_atom_site_occupancy
_atom_site_disorder_assembly
_atom_site_disorder_group
C C1 0.2979(2) 0.38996(5) 0.48449(15) 0.0653(4) Uani d . . . 1 . .
C C2 0.3286(2) 0.35297(5) 0.43356(15) 0.0639(4) Uani d . . . 1 . .
C C3 0.26271(19) 0.43745(5) 0.53365(14) 0.0614(4) Uani d . . . 1 . .
C C4 0.2075(2) 0.44281(5) 0.64347(15) 0.0701(4) Uani d . . . 1 . .
C C5 0.1755(2) 0.48860(6) 0.68837(14) 0.0685(4) Uani d . . . 1 . .
C C6 0.1945(2) 0.53167(5) 0.62464(13) 0.0594(3) Uani d . . . 1 . .
C C7 0.2472(2) 0.52724(6) 0.51399(15) 0.0669(4) Uani d . . . 1 . .
C C8 0.2802(2) 0.48084(6) 0.46977(15) 0.0679(4) Uani d . . . 1 . .
C C9 0.36043(18) 0.31181(5) 0.35895(14) 0.0596(3) Uani d . . . 1 . .
C C10 0.3895(2) 0.32189(5) 0.24162(15) 0.0634(4) Uani d . . . 1 . .
C C11 0.4146(2) 0.28263(6) 0.16674(16) 0.0692(4) Uani d . . . 1 . .
C C12 0.4109(2) 0.23414(6) 0.20679(14) 0.0663(4) Uani d . . . 1 . .
C C13 0.38312(19) 0.22299(5) 0.32225(13) 0.0580(3) Uani d . . . 1 . .
C C14 0.35833(19) 0.26264(5) 0.39742(14) 0.0585(3) Uani d . . . 1 . .
C C15 0.37775(19) 0.17091(5) 0.36615(13) 0.0590(3) Uani d . . . 1 . .
C C16 0.2963(2) 0.13308(6) 0.29485(14) 0.0702(4) Uani d . . . 1 . .
C C17 0.2842(3) 0.08547(6) 0.33803(17) 0.0836(5) Uani d . . . 1 . .
C C18 0.3555(3) 0.07319(7) 0.45265(19) 0.0879(6) Uani d . . . 1 . .
C C19 0.4381(3) 0.10980(7) 0.52527(18) 0.0815(5) Uani d . . . 1 . .
C C20 0.4486(2) 0.15782(6) 0.48297(15) 0.0688(4) Uani d . . . 1 . .
C C21 0.4233(3) 0.38400(7) 0.09410(19) 0.0816(5) Uani d . . . 1 . .
C C22 0.4181(5) 0.43989(9) 0.0876(3) 0.1079(8) Uani d . . . 1 . .
C C23 0.1731(2) 0.62047(5) 0.61538(15) 0.0614(4) Uani d . . . 1 . .
C C24 0.1287(2) 0.66118(5) 0.69702(14) 0.0604(4) Uani d . . . 1 . .
C C25 0.1307(2) 0.71291(5) 0.64425(14) 0.0608(4) Uani d . . . 1 . .
C C26 0.1040(2) 0.75274(6) 0.73497(16) 0.0671(4) Uani d . . . 1 . .
C C27 0.1046(3) 0.80503(7) 0.6861(2) 0.0850(5) Uani d . . . 1 . .
F F1 0.1828(2) 0.40239(4) 0.70868(12) 0.1139(5) Uani d . . . 1 . .
F F2 0.1227(2) 0.49188(4) 0.79609(10) 0.1085(4) Uani d . . . 1 . .
F F3 0.22113(17) 0.14173(4) 0.18050(9) 0.0950(4) Uani d . . . 1 . .
F F4 0.1974(2) 0.05109(4) 0.26409(12) 0.1270(5) Uani d . . . 1 . .
H H1 0.259(2) 0.5556(7) 0.4686(16) 0.078(5) Uiso d . . . 1 . .
H H2 0.315(2) 0.4790(7) 0.3916(17) 0.083(5) Uiso d . . . 1 . .
H H3 0.438(2) 0.2892(6) 0.0870(17) 0.076(5) Uiso d . . . 1 . .
H H4 0.430(2) 0.2079(6) 0.1516(16) 0.076(5) Uiso d . . . 1 . .
H H5 0.3345(18) 0.2558(5) 0.4785(14) 0.059(4) Uiso d . . . 1 . .
H H6 0.347(3) 0.0403(8) 0.4777(19) 0.104(7) Uiso d . . . 1 . .
H H7 0.488(3) 0.1012(7) 0.605(2) 0.094(6) Uiso d . . . 1 . .
H H8 0.507(2) 0.1831(6) 0.5332(15) 0.068(4) Uiso d . . . 1 . .
H H9 0.534(3) 0.3706(8) 0.0805(19) 0.101(7) Uiso d . . . 1 . .
H H10 0.330(3) 0.3695(7) 0.0351(19) 0.090(6) Uiso d . . . 1 . .
H H11 0.507(4) 0.4565(10) 0.150(3) 0.152(11) Uiso d . . . 1 . .
H H12 0.304(4) 0.4520(9) 0.105(2) 0.115(8) Uiso d . . . 1 . .
H H13 0.432(3) 0.4496(10) 0.010(3) 0.131(9) Uiso d . . . 1 . .
H H14 0.298(2) 0.6242(5) 0.5996(13) 0.063(4) Uiso d . . . 1 . .
H H15 0.087(2) 0.6193(6) 0.5415(16) 0.070(4) Uiso d . . . 1 . .
H H16 0.219(2) 0.6605(6) 0.7716(16) 0.075(5) Uiso d . . . 1 . .
H H17 0.010(2) 0.6534(6) 0.7169(14) 0.065(4) Uiso d . . . 1 . .
H H18 0.246(2) 0.7185(6) 0.6174(14) 0.070(5) Uiso d . . . 1 . .
H H19 0.035(2) 0.7147(6) 0.5750(16) 0.068(4) Uiso d . . . 1 . .
H H20 0.196(2) 0.7495(6) 0.8038(16) 0.074(5) Uiso d . . . 1 . .
H H21 -0.009(2) 0.7456(6) 0.7681(15) 0.077(5) Uiso d . . . 1 . .
H H22 0.222(3) 0.8108(8) 0.6586(19) 0.103(7) Uiso d . . . 1 . .
H H23 -0.002(3) 0.8092(8) 0.616(2) 0.115(7) Uiso d . . . 1 . .
H H24 0.090(3) 0.8294(8) 0.743(2) 0.107(7) Uiso d . . . 1 . .
O O1 0.39035(17) 0.37069(4) 0.21115(11) 0.0794(3) Uani d . . . 1 . .
O O2 0.15814(15) 0.57467(4) 0.67829(10) 0.0701(3) Uani d . . . 1 . .

loop_
_atom_site_aniso_label
_atom_site_aniso_U_11
_atom_site_aniso_U_22
_atom_site_aniso_U_33
_atom_site_aniso_U_12
_atom_site_aniso_U_13
_atom_site_aniso_U_23
C1 0.0693(9) 0.0524(8) 0.0737(10) 0.0028(6) 0.0093(7) -0.0060(7)
C2 0.0672(8) 0.0511(8) 0.0736(9) 0.0029(6) 0.0114(7) -0.0055(7)
C3 0.0653(8) 0.0489(8) 0.0696(9) 0.0032(6) 0.0094(7) -0.0079(6)
C4 0.0907(11) 0.0455(8) 0.0766(10) 0.0039(7) 0.0210(8) 0.0048(7)
C5 0.0914(11) 0.0544(8) 0.0636(9) 0.0045(7) 0.0242(8) -0.0015(7)
C6 0.0699(8) 0.0454(7) 0.0632(8) 0.0017(6) 0.0112(7) -0.0051(6)
C7 0.0887(11) 0.0495(8) 0.0649(9) 0.0014(7) 0.0195(8) 0.0011(7)
C8 0.0863(11) 0.0564(8) 0.0633(9) 0.0030(7) 0.0191(8) -0.0067(7)
C9 0.0609(8) 0.0497(7) 0.0682(9) 0.0033(6) 0.0105(6) -0.0076(6)
C10 0.0690(9) 0.0488(8) 0.0724(9) 0.0032(6) 0.0111(7) 0.0007(7)
C11 0.0881(11) 0.0590(9) 0.0634(9) 0.0030(7) 0.0203(8) 0.0018(7)
C12 0.0858(10) 0.0511(8) 0.0647(9) 0.0060(7) 0.0202(8) -0.0065(7)
C13 0.0651(8) 0.0483(7) 0.0619(8) 0.0032(6) 0.0143(6) -0.0037(6)
C14 0.0650(8) 0.0517(8) 0.0601(8) 0.0025(6) 0.0138(7) -0.0047(6)
C15 0.0705(8) 0.0483(7) 0.0619(8) 0.0048(6) 0.0218(7) -0.0051(6)
C16 0.0948(11) 0.0573(9) 0.0616(9) -0.0001(8) 0.0221(8) -0.0076(7)
C17 0.1233(15) 0.0522(9) 0.0817(12) -0.0112(9) 0.0361(10) -0.0156(8)
C18 0.1373(17) 0.0504(9) 0.0854(13) 0.0055(10) 0.0469(12) 0.0007(8)
C19 0.1162(14) 0.0631(10) 0.0688(11) 0.0187(9) 0.0261(10) 0.0052(8)
C20 0.0870(11) 0.0560(9) 0.0647(9) 0.0077(8) 0.0164(8) -0.0045(7)
C21 0.0940(13) 0.0641(10) 0.0855(13) 0.0021(9) 0.0112(11) 0.0163(9)
C22 0.138(2) 0.0658(12) 0.118(2) -0.0046(13) 0.0124(18) 0.0242(12)
C23 0.0738(10) 0.0453(7) 0.0659(9) -0.0005(6) 0.0133(8) -0.0021(6)
C24 0.0698(9) 0.0509(8) 0.0605(8) 0.0016(6) 0.0110(7) -0.0031(6)
C25 0.0709(9) 0.0490(8) 0.0637(9) 0.0019(6) 0.0145(8) -0.0035(6)
C26 0.0760(10) 0.0557(9) 0.0705(10) 0.0009(7) 0.0148(8) -0.0089(7)
C27 0.1013(15) 0.0505(9) 0.1077(15) -0.0001(9) 0.0302(13) -0.0107(9)
F1 0.1904(13) 0.0517(6) 0.1146(9) 0.0135(7) 0.0702(9) 0.0164(5)
F2 0.1890(13) 0.0651(6) 0.0873(7) 0.0105(7) 0.0706(8) 0.0045(5)
F3 0.1365(9) 0.0755(7) 0.0691(6) -0.0153(6) 0.0047(6) -0.0105(5)
F4 0.2109(15) 0.0673(7) 0.1040(9) -0.0418(8) 0.0288(9) -0.0234(6)
O1 0.1068(9) 0.0495(6) 0.0829(8) 0.0033(5) 0.0185(6) 0.0059(5)
O2 0.1001(8) 0.0453(5) 0.0689(7) 0.0030(5) 0.0253(6) -0.0043(4)

loop_
_atom_type_symbol
_atom_type_description
_atom_type_scat_dispersion_real
_atom_type_scat_dispersion_imag
_atom_type_scat_source
C C 0.0033 0.0016 'International Tables Vol C Tables 4.2.6.8 and 6.1.1.4'
H H 0.0000 0.0000 'International Tables Vol C Tables 4.2.6.8 and 6.1.1.4'
F F 0.0171 0.0103 'International Tables Vol C Tables 4.2.6.8 and 6.1.1.4'
O O 0.0106 0.0060 'International Tables Vol C Tables 4.2.6.8 and 6.1.1.4'

loop_
_geom_angle_atom_site_label_1
_geom_angle_atom_site_label_2
_geom_angle_atom_site_label_3
_geom_angle_site_symmetry_1
_geom_angle_site_symmetry_3
_geom_angle
_geom_angle_publ_flag
C2 C1 C3 . . 173.55(17) ?
C1 C2 C9 . . 173.02(17) ?
C4 C3 C8 . . 116.65(13) ?
C4 C3 C1 . . 123.00(14) ?
C8 C3 C1 . . 120.35(14) ?
F1 C4 C5 . . 118.28(15) ?
F1 C4 C3 . . 119.96(13) ?
C5 C4 C3 . . 121.75(14) ?
F2 C5 C4 . . 119.50(14) ?
F2 C5 C6 . . 119.23(13) ?
C4 C5 C6 . . 121.26(14) ?
O2 C6 C7 . . 126.22(13) ?
O2 C6 C5 . . 115.72(13) ?
C7 C6 C5 . . 118.06(13) ?
C6 C7 C8 . . 120.22(15) ?
C6 C7 H1 . . 119.8(11) ?
C8 C7 H1 . . 119.9(11) ?
C7 C8 C3 . . 122.05(15) ?
C7 C8 H2 . . 118.2(11) ?
C3 C8 H2 . . 119.8(11) ?
C14 C9 C10 . . 119.27(13) ?
C14 C9 C2 . . 122.43(14) ?
C10 C9 C2 . . 118.27(13) ?
O1 C10 C11 . . 125.05(15) ?
O1 C10 C9 . . 115.70(13) ?
C11 C10 C9 . . 119.24(14) ?
C12 C11 C10 . . 120.39(16) ?
C12 C11 H3 . . 119.7(11) ?
C10 C11 H3 . . 119.8(11) ?
C11 C12 C13 . . 121.73(14) ?
C11 C12 H4 . . 117.6(10) ?
C13 C12 H4 . . 120.7(10) ?
C12 C13 C14 . . 117.68(13) ?
C12 C13 C15 . . 122.21(12) ?
C14 C13 C15 . . 120.10(13) ?
C9 C14 C13 . . 121.68(14) ?
C9 C14 H5 . . 118.9(9) ?
C13 C14 H5 . . 119.4(9) ?
C16 C15 C20 . . 116.07(14) ?
C16 C15 C13 . . 122.08(14) ?
C20 C15 C13 . . 121.81(13) ?
F3 C16 C17 . . 117.15(15) ?
F3 C16 C15 . . 121.10(14) ?
C17 C16 C15 . . 121.73(16) ?
F4 C17 C18 . . 120.45(16) ?
F4 C17 C16 . . 118.12(17) ?
C18 C17 C16 . . 121.43(16) ?
C17 C18 C19 . . 118.20(17) ?
C17 C18 H6 . . 118.7(13) ?
C19 C18 H6 . . 123.1(13) ?
C18 C19 C20 . . 120.65(18) ?
C18 C19 H7 . . 118.2(12) ?
C20 C19 H7 . . 121.2(12) ?
C19 C20 C15 . . 121.91(16) ?
C19 C20 H8 . . 120.5(10) ?
C15 C20 H8 . . 117.6(10) ?
O1 C21 C22 . . 106.7(2) ?
O1 C21 H9 . . 110.3(13) ?
C22 C21 H9 . . 112.5(13) ?
O1 C21 H10 . . 108.0(12) ?
C22 C21 H10 . . 110.6(11) ?
H9 C21 H10 . . 108.6(17) ?
C21 C22 H11 . . 113.5(16) ?
C21 C22 H12 . . 109.8(14) ?
H11 C22 H12 . . 104.(2) ?
C21 C22 H13 . . 108.6(17) ?
H11 C22 H13 . . 112.(2) ?
H12 C22 H13 . . 109.(2) ?
O2 C23 C24 . . 105.98(12) ?
O2 C23 H14 . . 109.1(9) ?
C24 C23 H14 . . 110.6(9) ?
O2 C23 H15 . . 107.4(9) ?
C24 C23 H15 . . 110.9(9) ?
H14 C23 H15 . . 112.6(13) ?
C23 C24 C25 . . 114.09(13) ?
C23 C24 H16 . . 108.0(10) ?
C25 C24 H16 . . 107.4(10) ?
C23 C24 H17 . . 107.0(9) ?
C25 C24 H17 . . 110.4(9) ?
H16 C24 H17 . . 110.0(14) ?
C24 C25 C26 . . 111.71(13) ?
C24 C25 H18 . . 109.0(9) ?
C26 C25 H18 . . 108.9(9) ?
C24 C25 H19 . . 107.8(9) ?
C26 C25 H19 . . 109.6(9) ?
H18 C25 H19 . . 109.9(13) ?
C27 C26 C25 . . 113.57(15) ?
C27 C26 H20 . . 109.3(10) ?
C25 C26 H20 . . 108.5(10) ?
C27 C26 H21 . . 111.2(10) ?
C25 C26 H21 . . 109.4(10) ?
H20 C26 H21 . . 104.5(14) ?
C26 C27 H22 . . 108.1(12) ?
C26 C27 H23 . . 109.0(12) ?
H22 C27 H23 . . 112.2(18) ?
C26 C27 H24 . . 113.0(14) ?
H22 C27 H24 . . 108.2(18) ?
H23 C27 H24 . . 106.3(18) ?
C10 O1 C21 . . 119.02(13) ?
C6 O2 C23 . . 118.09(12) ?

loop_
_geom_bond_atom_site_label_1
_geom_bond_atom_site_label_2
_geom_bond_site_symmetry_2
_geom_bond_distance
_geom_bond_publ_flag
C1 C2 . 1.191(2) ?
C1 C3 . 1.435(2) ?
C2 C9 . 1.436(2) ?
C3 C4 . 1.383(2) ?
C3 C8 . 1.389(2) ?
C4 F1 . 1.3434(18) ?
C4 C5 . 1.368(2) ?
C5 F2 . 1.3469(18) ?
C5 C6 . 1.383(2) ?
C6 O2 . 1.3548(16) ?
C6 C7 . 1.381(2) ?
C7 C8 . 1.382(2) ?
C7 H1 . 0.932(18) ?
C8 H2 . 0.964(19) ?
C9 C14 . 1.392(2) ?
C9 C10 . 1.406(2) ?
C10 O1 . 1.3563(18) ?
C10 C11 . 1.385(2) ?
C11 C12 . 1.382(2) ?
C11 H3 . 0.963(18) ?
C12 C13 . 1.389(2) ?
C12 H4 . 0.969(18) ?
C13 C14 . 1.3948(19) ?
C13 C15 . 1.4878(19) ?
C14 H5 . 0.980(15) ?
C15 C16 . 1.384(2) ?
C15 C20 . 1.391(2) ?
C16 F3 . 1.349(2) ?
C16 C17 . 1.378(2) ?
C17 F4 . 1.349(2) ?
C17 C18 . 1.364(3) ?
C18 C19 . 1.371(3) ?
C18 H6 . 0.93(2) ?
C19 C20 . 1.383(2) ?
C19 H7 . 0.95(2) ?
C20 H8 . 0.950(17) ?
C21 O1 . 1.432(2) ?
C21 C22 . 1.504(3) ?
C21 H9 . 0.96(2) ?
C21 H10 . 0.98(2) ?
C22 H11 . 1.00(3) ?
C22 H12 . 0.98(3) ?
C22 H13 . 0.93(3) ?
C23 O2 . 1.4354(17) ?
C23 C24 . 1.506(2) ?
C23 H14 . 1.014(16) ?
C23 H15 . 0.980(18) ?
C24 C25 . 1.514(2) ?
C24 H16 . 1.002(18) ?
C24 H17 . 0.996(17) ?
C25 C26 . 1.519(2) ?
C25 H18 . 0.993(17) ?
C25 H19 . 0.986(17) ?
C26 C27 . 1.510(2) ?
C26 H20 . 0.971(18) ?
C26 H21 . 1.021(18) ?
C27 H22 . 1.01(2) ?
C27 H23 . 1.05(2) ?
C27 H24 . 0.94(2) ?

loop_
_geom_torsion_atom_site_label_1
_geom_torsion_atom_site_label_2
_geom_torsion_atom_site_label_3
_geom_torsion_atom_site_label_4
_geom_torsion_site_symmetry_1
_geom_torsion_site_symmetry_2
_geom_torsion_site_symmetry_3
_geom_torsion_site_symmetry_4
_geom_torsion
_geom_torsion_publ_flag
C8 C3 C4 F1 . . . . 178.07(15) ?
C1 C3 C4 F1 . . . . -0.7(3) ?
C8 C3 C4 C5 . . . . -1.5(2) ?
C1 C3 C4 C5 . . . . 179.75(15) ?
F1 C4 C5 F2 . . . . 0.8(3) ?
C3 C4 C5 F2 . . . . -179.68(16) ?
F1 C4 C5 C6 . . . . -178.51(15) ?
C3 C4 C5 C6 . . . . 1.0(3) ?
F2 C5 C6 O2 . . . . 0.4(2) ?
C4 C5 C6 O2 . . . . 179.69(15) ?
F2 C5 C6 C7 . . . . -179.42(16) ?
C4 C5 C6 C7 . . . . -0.1(3) ?
O2 C6 C7 C8 . . . . 179.95(15) ?
C5 C6 C7 C8 . . . . -0.2(2) ?
C6 C7 C8 C3 . . . . -0.3(3) ?
C4 C3 C8 C7 . . . . 1.1(2) ?
C1 C3 C8 C7 . . . . 179.90(15) ?
C14 C9 C10 O1 . . . . -179.73(13) ?
C2 C9 C10 O1 . . . . 2.1(2) ?
C14 C9 C10 C11 . . . . 0.3(2) ?
C2 C9 C10 C11 . . . . -177.86(14) ?
O1 C10 C11 C12 . . . . -179.88(15) ?
C9 C10 C11 C12 . . . . 0.1(2) ?
C10 C11 C12 C13 . . . . -0.3(3) ?
C11 C12 C13 C14 . . . . 0.2(2) ?
C11 C12 C13 C15 . . . . 179.61(15) ?
C10 C9 C14 C13 . . . . -0.5(2) ?
C2 C9 C14 C13 . . . . 177.62(13) ?
C12 C13 C14 C9 . . . . 0.2(2) ?
C15 C13 C14 C9 . . . . -179.23(13) ?
C12 C13 C15 C16 . . . . -40.1(2) ?
C14 C13 C15 C16 . . . . 139.37(16) ?
C12 C13 C15 C20 . . . . 142.45(17) ?
C14 C13 C15 C20 . . . . -38.1(2) ?
C20 C15 C16 F3 . . . . 179.14(15) ?
C13 C15 C16 F3 . . . . 1.5(2) ?
C20 C15 C16 C17 . . . . 0.9(2) ?
C13 C15 C16 C17 . . . . -176.70(15) ?
F3 C16 C17 F4 . . . . -0.6(3) ?
C15 C16 C17 F4 . . . . 177.72(17) ?
F3 C16 C17 C18 . . . . -179.72(18) ?
C15 C16 C17 C18 . . . . -1.4(3) ?
F4 C17 C18 C19 . . . . -178.19(19) ?
C16 C17 C18 C19 . . . . 0.9(3) ?
C17 C18 C19 C20 . . . . 0.0(3) ?
C18 C19 C20 C15 . . . . -0.4(3) ?
C16 C15 C20 C19 . . . . 0.0(2) ?
C13 C15 C20 C19 . . . . 177.61(15) ?
O2 C23 C24 C25 . . . . -177.90(13) ?
C23 C24 C25 C26 . . . . -174.04(15) ?
C24 C25 C26 C27 . . . . -179.88(16) ?
C11 C10 O1 C21 . . . . -1.5(2) ?
C9 C10 O1 C21 . . . . 178.52(16) ?
C22 C21 O1 C10 . . . . -179.34(18) ?
C7 C6 O2 C23 . . . . 0.7(2) ?
C5 C6 O2 C23 . . . . -179.10(14) ?
C24 C23 O2 C6 . . . . -178.96(13) ?
